data_7113972
loop_
_publ_author_name
'Prem Lama'
'Raj Kumar Das'
'Vincent J. Smith'
'Leonard J. Barbour'

_publ_section_title
;
 A combined stretching-tilting mechanism produces negative, zero and
 positive linear thermal expansion in a semi-flexible Cd(II)-MOF
;
_journal_name_full Chem.Commun.
_journal_page_first 6464
_journal_paper_doi 10.1039/C4CC02634A
_journal_volume 50
_journal_year 2014
_chemical_formula_moiety 'C53 H58 Cd2 N7 O19'
_chemical_formula_sum 'C53 H58 Cd2 N7 O19'
_chemical_formula_weight 1321.86
_chemical_name_common 1
_chemical_name_systematic
; 
 ? 
;
_space_group_IT_number 2
_symmetry_cell_setting triclinic
_symmetry_space_group_name_Hall '-P 1'
_symmetry_space_group_name_H-M 'P -1'
_atom_sites_solution_hydrogens geom
_atom_sites_solution_primary direct
_atom_sites_solution_secondary difmap
_audit_creation_method SHELXL-97
_cell_angle_alpha 75.519(1)
_cell_angle_beta 76.822(1)
_cell_angle_gamma 88.265(1)
_cell_formula_units_Z 1
_cell_length_a 10.2731(6)
_cell_length_b 12.1111(7)
_cell_length_c 12.4854(7)
_cell_measurement_reflns_used 1093
_cell_measurement_temperature 100(2)
_cell_measurement_theta_max 26.05
_cell_measurement_theta_min 1.73
_cell_volume 1463.87(15)
_computing_cell_refinement 'SAINT (Bruker, 2009)'
_computing_data_collection 'APEX2 (Bruker, 2009)'
_computing_data_reduction SAINT
_computing_structure_refinement 'SHELXL-97 (Sheldrick, 1997)'
_computing_structure_solution 'SHELXS-97 (Sheldrick, 1990)'
_diffrn_ambient_temperature 100(2)
_diffrn_measured_fraction_theta_full 0.999
_diffrn_measured_fraction_theta_max 0.999
_diffrn_measurement_device_type 'Bruker Apex DUO CCD area-detector'
_diffrn_measurement_method \w
_diffrn_radiation_monochromator graphite
_diffrn_radiation_source 'fine-focus sealed tube'
_diffrn_radiation_type MoK\a
_diffrn_radiation_wavelength 0.71073
_diffrn_reflns_av_R_equivalents 0.0246
_diffrn_reflns_av_sigmaI/netI 0.0253
_diffrn_reflns_limit_h_max 12
_diffrn_reflns_limit_h_min -12
_diffrn_reflns_limit_k_max 14
_diffrn_reflns_limit_k_min -14
_diffrn_reflns_limit_l_max 15
_diffrn_reflns_limit_l_min -15
_diffrn_reflns_number 17032
_diffrn_reflns_theta_full 26.05
_diffrn_reflns_theta_max 26.05
_diffrn_reflns_theta_min 1.73
_exptl_absorpt_coefficient_mu 0.803
_exptl_absorpt_correction_T_max 0.9140
_exptl_absorpt_correction_T_min 0.6421
_exptl_absorpt_correction_type multi-scan
_exptl_absorpt_process_details SADABS
_exptl_crystal_colour colorless
_exptl_crystal_density_diffrn 1.499
_exptl_crystal_density_method 'not measured'
_exptl_crystal_description needle
_exptl_crystal_F_000 673
_exptl_crystal_size_max 0.605
_exptl_crystal_size_mid 0.198
_exptl_crystal_size_min 0.114
_refine_diff_density_max 0.586
_refine_diff_density_min -0.357
_refine_diff_density_rms 0.062
_refine_ls_extinction_method none
_refine_ls_goodness_of_fit_ref 1.070
_refine_ls_hydrogen_treatment constr
_refine_ls_matrix_type full
_refine_ls_number_parameters 440
_refine_ls_number_reflns 5791
_refine_ls_number_restraints 4
_refine_ls_restrained_S_all 1.072
_refine_ls_R_factor_all 0.0219
_refine_ls_R_factor_gt 0.0207
_refine_ls_shift/su_max 0.002
_refine_ls_shift/su_mean 0.000
_refine_ls_structure_factor_coef Fsqd
_refine_ls_weighting_details 'calc w=1/[\s^2^(Fo^2^)+(0.0214P)^2^+1.0537P] where P=(Fo^2^+2Fc^2^)/3'
_refine_ls_weighting_scheme calc
_refine_ls_wR_factor_gt 0.0522
_refine_ls_wR_factor_ref 0.0530
_reflns_number_gt 5526
_reflns_number_total 5791
_reflns_threshold_expression >2sigma(I)
_cod_data_source_file c4cc02634a3.cif
_cod_data_source_block 100-R
_cod_original_cell_volume 1463.9(2)
_cod_original_sg_symbol_H-M P-1
_cod_database_code 7113972

loop_
_symmetry_equiv_pos_as_xyz
'x, y, z'
'-x, -y, -z'

loop_
_atom_site_label
_atom_site_type_symbol
_atom_site_fract_x
_atom_site_fract_y
_atom_site_fract_z
_atom_site_U_iso_or_equiv
_atom_site_adp_type
_atom_site_occupancy
_atom_site_symmetry_multiplicity
_atom_site_calc_flag
_atom_site_refinement_flags
_atom_site_disorder_assembly
_atom_site_disorder_group
Cd1 Cd 0.603978(11) 0.982741(10) 0.627881(10) 0.00920(5) Uani 1 1 d . . .
O1 O 0.43351(12) 1.10309(11) 0.65114(10) 0.0145(3) Uani 1 1 d . . .
O2 O 0.35746(12) 0.98096(10) 0.57199(10) 0.0127(2) Uani 1 1 d . . .
O3 O -0.15208(12) 0.96259(10) 0.64377(11) 0.0156(3) Uani 1 1 d . . .
O4 O -0.24496(12) 1.12995(10) 0.59990(10) 0.0146(3) Uani 1 1 d . . .
O5 O -0.02745(14) 1.45942(12) 0.68052(14) 0.0287(3) Uani 1 1 d . . .
O6 O 0.19294(13) 1.47778(11) 0.60455(12) 0.0193(3) Uani 1 1 d . . .
H6A H 0.1799 1.5466 0.6047 0.023 Uiso 1 1 calc R . .
O7 O 1.1159(3) -0.0797(3) 0.8628(3) 0.0367(8) Uani 0.50 1 d P . .
N1 N 0.60048(15) 0.79136(12) 0.63348(12) 0.0123(3) Uani 1 1 d . . .
N2 N 0.44532(16) 0.07913(13) 1.17007(12) 0.0158(3) Uani 1 1 d . . .
N3 N 1.0000 0.0000 1.0000 0.0339(6) Uani 1 2 d S . .
C1 C 0.34402(17) 1.06702(14) 0.61369(13) 0.0109(3) Uani 1 1 d . . .
C2 C 0.21463(17) 1.12913(15) 0.62023(14) 0.0113(3) Uani 1 1 d . . .
C3 C 0.10030(17) 1.07394(15) 0.61555(14) 0.0117(3) Uani 1 1 d . . .
H3 H 0.1047 0.9980 0.6073 0.014 Uiso 1 1 calc R . .
C4 C -0.02104(17) 1.12968(15) 0.62298(14) 0.0122(3) Uani 1 1 d . . .
C5 C -0.14645(17) 1.06964(15) 0.62190(14) 0.0125(3) Uani 1 1 d . . .
C6 C -0.02599(18) 1.24178(15) 0.63297(15) 0.0137(4) Uani 1 1 d . . .
H6 H -0.1084 1.2801 0.6380 0.016 Uiso 1 1 calc R . .
C7 C 0.08908(18) 1.29809(15) 0.63561(14) 0.0132(3) Uani 1 1 d . . .
C8 C 0.07795(18) 1.41964(16) 0.64284(16) 0.0163(4) Uani 1 1 d . . .
C9 C 0.20954(17) 1.24143(15) 0.63027(14) 0.0114(3) Uani 1 1 d . . .
H9 H 0.2878 1.2791 0.6335 0.014 Uiso 1 1 calc R . .
C10 C 0.49351(18) 0.73772(15) 0.62268(15) 0.0150(4) Uani 1 1 d . . .
H10 H 0.4169 0.7808 0.6108 0.018 Uiso 1 1 calc R . .
C11 C 0.49016(19) 0.62215(15) 0.62816(15) 0.0163(4) Uani 1 1 d . . .
H11 H 0.4125 0.5877 0.6196 0.020 Uiso 1 1 calc R . .
C12 C 0.60013(18) 0.55637(15) 0.64622(14) 0.0132(3) Uani 1 1 d . . .
C13 C 0.71155(18) 0.61254(15) 0.65613(15) 0.0150(4) Uani 1 1 d . . .
H13 H 0.7895 0.5714 0.6676 0.018 Uiso 1 1 calc R . .
C14 C 0.70823(18) 0.72785(15) 0.64930(15) 0.0147(4) Uani 1 1 d . . .
H14 H 0.7854 0.7645 0.6560 0.018 Uiso 1 1 calc R . .
C15 C 0.59668(19) 0.42919(15) 0.66193(15) 0.0160(4) Uani 1 1 d . . .
H15A H 0.6845 0.4048 0.6246 0.019 Uiso 1 1 calc R . .
H15B H 0.5281 0.4079 0.6258 0.019 Uiso 1 1 calc R . .
C16 C 0.5642(2) 0.36869(15) 0.78828(15) 0.0188(4) Uani 1 1 d . . .
H16A H 0.4774 0.3952 0.8253 0.023 Uiso 1 1 calc R . .
H16B H 0.6337 0.3899 0.8235 0.023 Uiso 1 1 calc R . .
C17 C 0.5567(2) 0.23879(15) 0.80992(15) 0.0190(4) Uani 1 1 d . . .
H17A H 0.4898 0.2173 0.7722 0.023 Uiso 1 1 calc R . .
H17B H 0.6446 0.2115 0.7763 0.023 Uiso 1 1 calc R . .
C18 C 0.5186(2) 0.18182(15) 0.93528(15) 0.0167(4) Uani 1 1 d . . .
C19 C 0.3905(2) 0.19044(17) 0.99888(16) 0.0232(4) Uani 1 1 d . . .
H19 H 0.3251 0.2315 0.9633 0.028 Uiso 1 1 calc R . .
C20 C 0.3584(2) 0.13918(17) 1.11407(16) 0.0229(4) Uani 1 1 d . . .
H20 H 0.2704 0.1468 1.1558 0.028 Uiso 1 1 calc R . .
C21 C 0.56871(19) 0.07087(16) 1.10877(16) 0.0189(4) Uani 1 1 d . . .
H21 H 0.6321 0.0290 1.1464 0.023 Uiso 1 1 calc R . .
C22 C 0.60871(19) 0.12040(16) 0.99305(15) 0.0184(4) Uani 1 1 d . . .
H22 H 0.6977 0.1122 0.9535 0.022 Uiso 1 1 calc R . .
C23 C 1.0853(6) 0.0022(5) 0.9034(4) 0.0518(15) Uani 0.50 1 d P . .
C24 C 0.9760(6) 0.0905(5) 1.0561(5) 0.0496(14) Uani 0.50 1 d P . .
C25 C 0.9282(6) -0.1127(4) 1.0716(4) 0.0407(12) Uani 0.50 1 d P . .
O8A O 0.1140(3) 0.3405(3) 1.0626(3) 0.0325(10) Uani 0.494(4) 1 d P A 1
N4A N 0.1630(6) 0.5278(5) 0.9845(5) 0.0281(12) Uani 0.494(4) 1 d P A 1
C26A C 0.1296(6) 0.4372(4) 1.0713(4) 0.0278(11) Uani 0.494(4) 1 d P A 1
H26A H 0.1168 0.4483 1.1457 0.033 Uiso 0.494(4) 1 calc PR A 1
C27A C 0.1776(9) 0.5186(7) 0.8696(6) 0.048(2) Uani 0.494(4) 1 d P A 1
H27A H 0.2673 0.5460 0.8253 0.073 Uiso 0.494(4) 1 calc PR A 1
H27B H 0.1105 0.5648 0.8356 0.073 Uiso 0.494(4) 1 calc PR A 1
H27C H 0.1649 0.4386 0.8698 0.073 Uiso 0.494(4) 1 calc PR A 1
C28A C 0.1743(7) 0.6408(5) 1.0040(6) 0.0555(18) Uani 0.494(4) 1 d P A 1
H28A H 0.1486 0.6355 1.0858 0.083 Uiso 0.494(4) 1 calc PR A 1
H28B H 0.1150 0.6928 0.9654 0.083 Uiso 0.494(4) 1 calc PR A 1
H28C H 0.2669 0.6698 0.9741 0.083 Uiso 0.494(4) 1 calc PR A 1
O8B O 0.1587(5) 0.3650(3) 0.8876(4) 0.0556(13) Uani 0.506(4) 1 d P A 2
N4B N 0.2087(7) 0.5148(5) 0.9508(5) 0.0288(13) Uani 0.506(4) 1 d P A 2
C26B C 0.1822(8) 0.4675(5) 0.8725(6) 0.042(2) Uani 0.506(4) 1 d P A 2
H26B H 0.1814 0.5160 0.8000 0.050 Uiso 0.506(4) 1 calc PR A 2
H2W1 H 0.2030 1.7412 0.5368 0.036(7) Uiso 1 1 d RD . .
H1W1 H 0.1249 1.7199 0.6478 0.034(7) Uiso 1 1 d RD . .
H1W2 H -0.0386 0.8443 0.7071 0.035(7) Uiso 1 1 d RD . .
C27B C 0.2112(7) 0.4485(5) 1.0641(4) 0.0361(12) Uani 0.506(4) 1 d P A 2
H27D H 0.1652 0.3747 1.0789 0.054 Uiso 0.506(4) 1 calc PR A 2
H27E H 0.1659 0.4898 1.1197 0.054 Uiso 0.506(4) 1 calc PR A 2
H27F H 0.3042 0.4363 1.0705 0.054 Uiso 0.506(4) 1 calc PR A 2
C28B C 0.2407(7) 0.6359(4) 0.9242(5) 0.0470(15) Uani 0.506(4) 1 d P A 2
H28D H 0.3329 0.6469 0.9295 0.071 Uiso 0.506(4) 1 calc PR A 2
H28E H 0.1795 0.6706 0.9783 0.071 Uiso 0.506(4) 1 calc PR A 2
H28F H 0.2311 0.6720 0.8470 0.071 Uiso 0.506(4) 1 calc PR A 2
O1W O 0.18430(14) 1.69197(11) 0.59737(12) 0.0209(3) Uani 1 1 d D . .
O2W O 0.00752(15) 0.79213(13) 0.73845(13) 0.0304(3) Uani 1 1 d D . .
H2W2 H -0.0377 0.7642 0.7958 0.050 Uiso 1 1 d D . .

loop_
_atom_site_aniso_label
_atom_site_aniso_U_11
_atom_site_aniso_U_22
_atom_site_aniso_U_33
_atom_site_aniso_U_23
_atom_site_aniso_U_13
_atom_site_aniso_U_12
Cd1 0.00732(7) 0.00902(7) 0.01100(7) -0.00221(5) -0.00205(5) 0.00129(5)
O1 0.0097(6) 0.0178(6) 0.0176(6) -0.0060(5) -0.0050(5) 0.0039(5)
O2 0.0126(6) 0.0104(6) 0.0135(6) -0.0020(5) -0.0014(5) 0.0033(5)
O3 0.0117(6) 0.0123(6) 0.0227(7) -0.0042(5) -0.0041(5) -0.0010(5)
O4 0.0086(6) 0.0148(6) 0.0203(6) -0.0037(5) -0.0041(5) 0.0012(5)
O5 0.0145(7) 0.0206(7) 0.0543(10) -0.0173(7) -0.0065(7) 0.0059(6)
O6 0.0147(7) 0.0107(6) 0.0324(7) -0.0069(6) -0.0032(6) 0.0005(5)
O7 0.041(2) 0.043(2) 0.0255(16) -0.0099(14) -0.0052(15) 0.0112(16)
N1 0.0122(7) 0.0123(7) 0.0112(7) -0.0010(6) -0.0022(6) 0.0010(6)
N2 0.0192(8) 0.0136(7) 0.0136(7) -0.0025(6) -0.0028(6) 0.0023(6)
N3 0.0443(17) 0.0317(15) 0.0255(13) -0.0082(11) -0.0066(12) -0.0003(13)
C1 0.0096(8) 0.0114(8) 0.0080(7) 0.0019(6) 0.0003(6) 0.0013(6)
C2 0.0093(8) 0.0145(9) 0.0089(8) -0.0016(6) -0.0009(6) 0.0027(7)
C3 0.0121(8) 0.0108(8) 0.0113(8) -0.0023(6) -0.0014(6) 0.0002(7)
C4 0.0097(8) 0.0142(9) 0.0121(8) -0.0024(7) -0.0023(6) 0.0004(7)
C5 0.0100(8) 0.0157(9) 0.0110(8) -0.0037(7) -0.0003(6) -0.0011(7)
C6 0.0094(8) 0.0149(9) 0.0169(8) -0.0043(7) -0.0029(7) 0.0025(7)
C7 0.0123(9) 0.0133(9) 0.0144(8) -0.0046(7) -0.0027(7) 0.0016(7)
C8 0.0135(9) 0.0158(9) 0.0220(9) -0.0062(7) -0.0071(7) 0.0030(7)
C9 0.0086(8) 0.0131(8) 0.0119(8) -0.0020(6) -0.0021(6) -0.0007(7)
C10 0.0126(9) 0.0143(9) 0.0172(9) -0.0016(7) -0.0045(7) 0.0025(7)
C11 0.0150(9) 0.0149(9) 0.0187(9) -0.0018(7) -0.0054(7) -0.0013(7)
C12 0.0184(9) 0.0116(8) 0.0084(8) -0.0011(6) -0.0019(7) 0.0011(7)
C13 0.0150(9) 0.0145(9) 0.0148(8) -0.0018(7) -0.0046(7) 0.0051(7)
C14 0.0128(9) 0.0149(9) 0.0165(8) -0.0027(7) -0.0053(7) 0.0014(7)
C15 0.0219(10) 0.0119(9) 0.0139(8) -0.0030(7) -0.0036(7) 0.0013(7)
C16 0.0311(11) 0.0114(9) 0.0138(9) -0.0033(7) -0.0049(8) 0.0006(8)
C17 0.0304(11) 0.0117(9) 0.0132(9) -0.0029(7) -0.0019(8) 0.0014(8)
C18 0.0282(10) 0.0076(8) 0.0135(9) -0.0024(7) -0.0028(7) -0.0019(7)
C19 0.0273(11) 0.0235(10) 0.0170(9) -0.0015(8) -0.0062(8) 0.0099(9)
C20 0.0228(10) 0.0250(11) 0.0179(9) -0.0036(8) -0.0014(8) 0.0099(8)
C21 0.0185(10) 0.0190(9) 0.0186(9) -0.0025(7) -0.0053(8) 0.0006(8)
C22 0.0180(10) 0.0174(9) 0.0170(9) -0.0027(7) 0.0004(7) -0.0011(7)
C23 0.061(4) 0.050(3) 0.030(3) -0.003(2) 0.012(2) 0.001(3)
C24 0.054(4) 0.037(3) 0.056(3) -0.019(3) 0.001(3) -0.003(3)
C25 0.050(3) 0.029(3) 0.034(3) -0.002(2) 0.003(2) -0.012(2)
O8A 0.041(2) 0.0239(18) 0.0244(16) 0.0000(13) 0.0016(14) 0.0060(14)
N4A 0.033(3) 0.025(3) 0.026(3) -0.004(2) -0.009(2) 0.004(2)
C26A 0.032(3) 0.032(3) 0.018(2) -0.0040(18) -0.005(2) 0.010(2)
C27A 0.059(4) 0.050(5) 0.027(3) -0.005(4) 0.005(3) 0.003(4)
C28A 0.070(4) 0.028(3) 0.068(5) -0.002(3) -0.025(4) -0.006(3)
O8B 0.084(3) 0.040(2) 0.065(3) -0.026(2) -0.051(2) 0.023(2)
N4B 0.042(4) 0.027(2) 0.022(3) -0.011(2) -0.012(2) 0.011(2)
C26B 0.060(4) 0.043(5) 0.035(3) -0.022(3) -0.028(3) 0.020(4)
C27B 0.043(3) 0.038(3) 0.028(2) -0.009(2) -0.010(3) 0.008(3)
C28B 0.068(4) 0.035(3) 0.039(3) -0.009(2) -0.014(3) -0.002(3)
O1W 0.0242(7) 0.0124(6) 0.0250(7) -0.0014(6) -0.0069(6) 0.0025(6)
O2W 0.0230(8) 0.0224(8) 0.0387(9) 0.0029(6) -0.0049(7) 0.0056(6)

loop_
_atom_type_symbol
_atom_type_description
_atom_type_scat_dispersion_real
_atom_type_scat_dispersion_imag
_atom_type_scat_source
C C 0.0033 0.0016 'International Tables Vol C Tables 4.2.6.8 and 6.1.1.4'
H H 0.0000 0.0000 'International Tables Vol C Tables 4.2.6.8 and 6.1.1.4'
N N 0.0061 0.0033 'International Tables Vol C Tables 4.2.6.8 and 6.1.1.4'
O O 0.0106 0.0060 'International Tables Vol C Tables 4.2.6.8 and 6.1.1.4'
Cd Cd -0.8075 1.2024 'International Tables Vol C Tables 4.2.6.8 and 6.1.1.4'

loop_
_geom_angle_atom_site_label_1
_geom_angle_atom_site_label_2
_geom_angle_atom_site_label_3
_geom_angle
_geom_angle_site_symmetry_1
_geom_angle_site_symmetry_3
O1 Cd1 N1 130.06(5) . .
O1 Cd1 O4 90.02(4) . 1_655
N1 Cd1 O4 139.91(5) . 1_655
O1 Cd1 O2 96.87(4) . 2_676
N1 Cd1 O2 87.42(4) . 2_676
O4 Cd1 O2 87.40(4) 1_655 2_676
O1 Cd1 N2 86.07(5) . 2_667
N1 Cd1 N2 85.15(5) . 2_667
O4 Cd1 N2 99.88(5) 1_655 2_667
O2 Cd1 N2 172.17(5) 2_676 2_667
O1 Cd1 O3 139.94(4) . 1_655
N1 Cd1 O3 87.73(5) . 1_655
O4 Cd1 O3 53.75(4) 1_655 1_655
O2 Cd1 O3 97.72(4) 2_676 1_655
N2 Cd1 O3 84.46(5) 2_667 1_655
C1 O1 Cd1 105.20(10) . .
C1 O2 Cd1 116.84(10) . 2_676
C5 O3 Cd1 86.43(10) . 1_455
C5 O4 Cd1 97.76(10) . 1_455
C24 O7 C23 61.3(4) 2_757 .
C10 N1 C14 117.19(15) . .
C10 N1 Cd1 122.56(11) . .
C14 N1 Cd1 120.25(12) . .
C21 N2 C20 116.65(16) . .
C21 N2 Cd1 120.69(12) . 2_667
C20 N2 Cd1 121.87(12) . 2_667
C23 N3 C23 179.998(1) 2_757 .
C23 N3 C24 53.4(3) 2_757 .
C23 N3 C24 126.6(3) . .
C23 N3 C24 126.6(3) 2_757 2_757
C23 N3 C24 53.4(3) . 2_757
C24 N3 C24 179.998(1) . 2_757
C23 N3 C25 60.3(3) 2_757 .
C23 N3 C25 119.7(3) . .
C24 N3 C25 113.2(3) . .
C24 N3 C25 66.8(3) 2_757 .
C23 N3 C25 119.7(3) 2_757 2_757
C23 N3 C25 60.3(3) . 2_757
C24 N3 C25 66.8(3) . 2_757
C24 N3 C25 113.2(3) 2_757 2_757
C25 N3 C25 179.998(1) . 2_757
O1 C1 O2 123.23(15) . .
O1 C1 C2 117.77(15) . .
O2 C1 C2 119.01(15) . .
C3 C2 C9 120.25(16) . .
C3 C2 C1 119.41(15) . .
C9 C2 C1 120.34(16) . .
C2 C3 C4 120.23(16) . .
C6 C4 C3 119.46(16) . .
C6 C4 C5 119.77(15) . .
C3 C4 C5 120.77(16) . .
O3 C5 O4 121.97(16) . .
O3 C5 C4 119.86(16) . .
O4 C5 C4 118.17(15) . .
C4 C6 C7 120.44(16) . .
C9 C7 C6 119.92(16) . .
C9 C7 C8 122.26(16) . .
C6 C7 C8 117.81(16) . .
O5 C8 O6 124.16(17) . .
O5 C8 C7 122.44(17) . .
O6 C8 C7 113.41(15) . .
C7 C9 C2 119.68(16) . .
N1 C10 C11 122.71(17) . .
C10 C11 C12 120.16(17) . .
C11 C12 C13 116.98(16) . .
C11 C12 C15 121.81(17) . .
C13 C12 C15 121.10(16) . .
C14 C13 C12 119.79(17) . .
N1 C14 C13 123.16(17) . .
C12 C15 C16 110.25(14) . .
C15 C16 C17 112.76(14) . .
C18 C17 C16 111.48(15) . .
C22 C18 C19 116.77(17) . .
C22 C18 C17 122.34(17) . .
C19 C18 C17 120.89(17) . .
C20 C19 C18 119.92(18) . .
N2 C20 C19 123.42(18) . .
N2 C21 C22 123.32(18) . .
C18 C22 C21 119.93(18) . .
O7 C23 C24 58.3(4) . 2_757
O7 C23 N3 125.8(5) . .
C24 C23 N3 68.1(4) 2_757 .
O7 C23 C25 166.7(5) . 2_757
C24 C23 C25 134.8(5) 2_757 2_757
N3 C23 C25 67.5(3) . 2_757
O7 C24 C23 60.4(4) 2_757 2_757
O7 C24 N3 118.4(5) 2_757 .
C23 C24 N3 58.5(3) 2_757 .
O7 C24 C25 165.8(6) 2_757 2_757
C23 C24 C25 117.8(5) 2_757 2_757
N3 C24 C25 59.7(3) . 2_757
C23 C25 N3 52.2(3) 2_757 .
C23 C25 C24 105.4(4) 2_757 2_757
N3 C25 C24 53.5(2) . 2_757
C26A N4A C27A 120.8(6) . .
C26A N4A C28A 120.4(6) . .
C27A N4A C28A 118.6(6) . .
O8A C26A N4A 124.6(5) . .
C26B N4B C27B 122.1(6) . .
C26B N4B C28B 120.8(6) . .
C27B N4B C28B 117.1(5) . .
O8B C26B N4B 124.4(6) . .

loop_
_geom_bond_atom_site_label_1
_geom_bond_atom_site_label_2
_geom_bond_distance
_geom_bond_site_symmetry_2
Cd1 O1 2.2585(12) .
Cd1 N1 2.3025(15) .
Cd1 O4 2.3061(12) 1_655
Cd1 O2 2.3640(12) 2_676
Cd1 N2 2.3826(15) 2_667
Cd1 O3 2.5583(13) 1_655
O1 C1 1.256(2) .
O2 C1 1.267(2) .
O2 Cd1 2.3640(12) 2_676
O3 C5 1.257(2) .
O3 Cd1 2.5583(12) 1_455
O4 C5 1.271(2) .
O4 Cd1 2.3060(12) 1_455
O5 C8 1.215(2) .
O6 C8 1.321(2) .
O7 C24 1.199(6) 2_757
O7 C23 1.225(7) .
N1 C10 1.343(2) .
N1 C14 1.352(2) .
N2 C21 1.338(2) .
N2 C20 1.344(2) .
N2 Cd1 2.3826(15) 2_667
N3 C23 1.314(5) 2_757
N3 C23 1.314(5) .
N3 C24 1.429(5) .
N3 C24 1.429(5) 2_757
N3 C25 1.535(5) .
N3 C25 1.535(5) 2_757
C1 C2 1.503(2) .
C2 C3 1.389(2) .
C2 C9 1.395(2) .
C3 C4 1.395(2) .
C4 C6 1.393(2) .
C4 C5 1.503(2) .
C6 C7 1.393(3) .
C7 C9 1.393(2) .
C7 C8 1.497(2) .
C10 C11 1.385(3) .
C11 C12 1.391(3) .
C12 C13 1.394(3) .
C12 C15 1.504(2) .
C13 C14 1.378(3) .
C15 C16 1.528(2) .
C16 C17 1.529(2) .
C17 C18 1.509(2) .
C18 C22 1.387(3) .
C18 C19 1.389(3) .
C19 C20 1.383(3) .
C21 C22 1.388(3) .
C23 C24 1.236(8) 2_757
C23 C25 1.444(8) 2_757
C24 O7 1.199(6) 2_757
C24 C23 1.236(8) 2_757
C24 C25 1.634(7) 2_757
C25 C23 1.444(8) 2_757
C25 C24 1.634(7) 2_757
O8A C26A 1.222(6) .
N4A C26A 1.325(8) .
N4A C27A 1.439(9) .
N4A C28A 1.462(8) .
O8B C26B 1.230(7) .
N4B C26B 1.331(9) .
N4B C27B 1.447(8) .
N4B C28B 1.451(8) .
